data_4509832
loop_
_publ_author_name
'Perman, Jason A.'
'Dubois, Kevin'
'Nouar, Farid'
'Zoccali, Sandra'
'Wojtas, \/Lukasz'
'Eddaoudi, Mohamed'
'Larsen, Randy W.'
'Zaworotko, Michael J.'

_publ_section_title
;
 Cocrystal Controlled Solid-State Synthesis of a Thermally Stable
 Nicotinate Analogue That Sustains an Isostructural Series of Porous
 Metal&#x2212;Organic Materials
;
_journal_issue 12
_journal_name_full 'Crystal Growth &amp; Design'
_journal_page_first 5021
_journal_paper_doi 10.1021/cg9013366
_journal_volume 9
_journal_year 2009
_chemical_formula_sum 'C16.7 H11.05 Cd0.5 N2.65 O5.4'
_chemical_formula_weight 391.43
_chemical_name_systematic
;
 ?
;
_space_group_IT_number 14
_symmetry_cell_setting monoclinic
_symmetry_space_group_name_Hall '-P 2ybc'
_symmetry_space_group_name_H-M 'P 1 21/c 1'
_atom_sites_solution_hydrogens geom
_atom_sites_solution_primary direct
_atom_sites_solution_secondary difmap
_audit_creation_method SHELXL-97
_cell_angle_alpha 90.00
_cell_angle_beta 94.031(2)
_cell_angle_gamma 90.00
_cell_formula_units_Z 8
_cell_length_a 8.3930(4)
_cell_length_b 22.2351(10)
_cell_length_c 18.7421(8)
_cell_measurement_temperature 100(2)
_cell_volume 3489.0(3)
_computing_cell_refinement 'SAINT (Bruker, 2002)'
_computing_data_collection 'SMART (Bruker, 2002)'
_computing_data_reduction 'SAINT (Bruker, 2002)'
_computing_publication_material 'SHELXL-97 (Sheldrick, 1997)'
_computing_structure_refinement 'SHELXL-97 (Sheldrick, 1997)'
_computing_structure_solution 'SHELXS-97 (Sheldrick, 1990)'
_diffrn_ambient_temperature 100(2)
_diffrn_measured_fraction_theta_full 0.901
_diffrn_measured_fraction_theta_max 0.901
_diffrn_measurement_device_type 'BRUKER SMART APEX CCD'
_diffrn_measurement_method 'omega scans'
_diffrn_radiation_monochromator graphite
_diffrn_radiation_source 'fine-focus sealed tube'
_diffrn_radiation_type CuK\a
_diffrn_radiation_wavelength 1.54178
_diffrn_reflns_av_R_equivalents 0.0516
_diffrn_reflns_av_sigmaI/netI 0.0665
_diffrn_reflns_limit_h_max 9
_diffrn_reflns_limit_h_min -7
_diffrn_reflns_limit_k_max 25
_diffrn_reflns_limit_k_min -24
_diffrn_reflns_limit_l_max 21
_diffrn_reflns_limit_l_min -22
_diffrn_reflns_number 18541
_diffrn_reflns_theta_full 67.80
_diffrn_reflns_theta_max 67.80
_diffrn_reflns_theta_min 4.63
_exptl_absorpt_coefficient_mu 5.585
_exptl_absorpt_correction_T_max 0.6635
_exptl_absorpt_correction_T_min 0.3475
_exptl_absorpt_correction_type multi-scan
_exptl_absorpt_process_details 'SADABS; (Sheldrick, 2003)'
_exptl_crystal_colour colourless
_exptl_crystal_density_diffrn 1.490
_exptl_crystal_density_method 'not measured'
_exptl_crystal_description plates
_exptl_crystal_F_000 1576
_exptl_crystal_size_max 0.24
_exptl_crystal_size_mid 0.10
_exptl_crystal_size_min 0.08
_refine_diff_density_max 1.165
_refine_diff_density_min -0.808
_refine_diff_density_rms 0.137
_refine_ls_extinction_method none
_refine_ls_goodness_of_fit_ref 1.065
_refine_ls_hydrogen_treatment constr
_refine_ls_matrix_type full
_refine_ls_number_parameters 382
_refine_ls_number_reflns 5694
_refine_ls_number_restraints 0
_refine_ls_restrained_S_all 1.065
_refine_ls_R_factor_all 0.0815
_refine_ls_R_factor_gt 0.0576
_refine_ls_shift/su_max 0.001
_refine_ls_shift/su_mean 0.000
_refine_ls_structure_factor_coef Fsqd
_refine_ls_weighting_details 'calc w=1/[\s^2^(Fo^2^)+(0.1020P)^2^+6.5133P] where P=(Fo^2^+2Fc^2^)/3'
_refine_ls_weighting_scheme calc
_refine_ls_wR_factor_gt 0.1621
_refine_ls_wR_factor_ref 0.1760
_reflns_number_gt 4292
_reflns_number_total 5694
_reflns_threshold_expression >2sigma(I)
_cod_data_source_file cg9013366sup2.cif
_cod_data_source_block p21_c
_cod_original_sg_symbol_H-M P21/c
_cod_original_formula_sum 'C16.70 H11.05 Cd0.50 N2.65 O5.40'
_cod_database_code 4509832

loop_
_symmetry_equiv_pos_as_xyz
'x, y, z'
'-x, y+1/2, -z+1/2'
'-x, -y, -z'
'x, -y-1/2, z-1/2'

loop_
_atom_site_label
_atom_site_type_symbol
_atom_site_fract_x
_atom_site_fract_y
_atom_site_fract_z
_atom_site_U_iso_or_equiv
_atom_site_adp_type
_atom_site_occupancy
_atom_site_symmetry_multiplicity
_atom_site_calc_flag
_atom_site_refinement_flags
Cd1 Cd 0.31576(6) 0.556958(18) 0.98712(2) 0.01794(18) Uani 1 1 d .
O1 O 0.4294(6) 0.45985(19) 1.0562(2) 0.0224(11) Uani 1 1 d .
O2 O 0.2067(6) 0.5067(2) 1.0785(2) 0.0280(11) Uani 1 1 d .
O3 O 0.8937(7) 0.7702(3) 1.1612(4) 0.068(2) Uani 1 1 d .
O4 O 0.4151(8) 0.7713(3) 1.2642(4) 0.078(3) Uani 1 1 d .
N1 N 0.4555(7) 0.6213(2) 1.0649(3) 0.0208(12) Uani 1 1 d .
N2 N 0.6409(8) 0.7572(3) 1.2009(3) 0.0371(17) Uani 1 1 d .
C1 C 0.3064(9) 0.4658(3) 1.0902(3) 0.0211(15) Uani 1 1 d .
C2 C 0.2754(9) 0.4199(3) 1.1470(3) 0.0225(15) Uani 1 1 d .
C3 C 0.1329(10) 0.4224(4) 1.1798(4) 0.040(2) Uani 1 1 d .
H3 H 0.0580 0.4533 1.1672 0.048 Uiso 1 1 calc R
C4 C 0.0981(10) 0.3796(4) 1.2317(4) 0.048(2) Uani 1 1 d .
H4 H -0.0008 0.3802 1.2534 0.058 Uiso 1 1 calc R
C5 C 0.2110(10) 0.3373(3) 1.2497(4) 0.037(2) Uani 1 1 d .
C6 C 0.3539(9) 0.3360(3) 1.2180(4) 0.0294(17) Uani 1 1 d .
C7 C 0.3896(9) 0.3762(3) 1.1653(3) 0.0270(16) Uani 1 1 d .
H7 H 0.4873 0.3742 1.1428 0.032 Uiso 1 1 calc R
C8 C 0.5486(11) 0.7857(4) 1.2517(4) 0.042(2) Uani 1 1 d .
C9 C 0.7901(10) 0.7865(4) 1.1982(4) 0.042(2) Uani 1 1 d .
C10 C 0.5562(9) 0.6616(3) 1.0430(3) 0.0283(17) Uani 1 1 d .
H10 H 0.5847 0.6589 0.9949 0.034 Uiso 1 1 calc R
C11 C 0.6236(9) 0.7076(3) 1.0847(4) 0.0311(17) Uani 1 1 d .
H11 H 0.6945 0.7360 1.0662 0.037 Uiso 1 1 calc R
C12 C 0.5823(9) 0.7101(3) 1.1553(4) 0.0291(17) Uani 1 1 d .
C13 C 0.4787(10) 0.6676(3) 1.1796(4) 0.0360(19) Uani 1 1 d .
H13 H 0.4504 0.6678 1.2278 0.043 Uiso 1 1 calc R
C14 C 0.4179(9) 0.6249(3) 1.1321(4) 0.0294(17) Uani 1 1 d .
H14 H 0.3445 0.5964 1.1485 0.035 Uiso 1 1 calc R
O21 O 0.2719(6) 0.64078(19) 0.9084(2) 0.0254(11) Uani 1 1 d .
O22 O 0.0903(6) 0.6231(2) 0.9863(2) 0.0275(11) Uani 1 1 d .
O23 O -0.1440(7) 0.3395(3) 0.7638(3) 0.0547(18) Uani 1 1 d .
O24 O 0.3427(7) 0.3760(2) 0.6746(3) 0.0437(15) Uani 1 1 d .
N21 N 0.1102(7) 0.3682(3) 0.7356(3) 0.0320(15) Uani 1 1 d .
N22 N 0.2246(7) 0.4947(2) 0.8971(3) 0.0219(13) Uani 1 1 d .
C21 C 0.1432(9) 0.6533(3) 0.9360(3) 0.0259(16) Uani 1 1 d .
C22 C 0.0462(9) 0.7066(3) 0.9086(4) 0.0284(17) Uani 1 1 d .
C23 C -0.0977(9) 0.7189(3) 0.9367(4) 0.0324(18) Uani 1 1 d .
H23 H -0.1320 0.6942 0.9740 0.039 Uiso 1 1 calc R
C24 C 0.1952(9) 0.2669(3) 0.5885(4) 0.0342(19) Uani 1 1 d .
H24 H 0.2937 0.2758 0.5688 0.041 Uiso 1 1 calc R
C25 C 0.1390(9) 0.3007(3) 0.6441(4) 0.0334(18) Uani 1 1 d .
C26 C -0.0059(10) 0.2882(3) 0.6712(4) 0.036(2) Uani 1 1 d .
C27 C 0.1016(10) 0.7425(3) 0.8539(4) 0.038(2) Uani 1 1 d .
H27 H 0.2021 0.7351 0.8352 0.046 Uiso 1 1 calc R
C28 C 0.2163(10) 0.3518(3) 0.6833(4) 0.037(2) Uani 1 1 d .
C29 C -0.0296(10) 0.3325(4) 0.7298(4) 0.038(2) Uani 1 1 d .
C30 C 0.2620(8) 0.5043(3) 0.8293(3) 0.0266(16) Uani 1 1 d .
H30 H 0.3176 0.5401 0.8191 0.032 Uiso 1 1 calc R
C31 C 0.2237(9) 0.4648(3) 0.7738(4) 0.0304(18) Uani 1 1 d .
H31 H 0.2521 0.4733 0.7267 0.036 Uiso 1 1 calc R
C32 C 0.1425(9) 0.4121(3) 0.7889(4) 0.0277(17) Uani 1 1 d .
C33 C 0.0970(8) 0.4030(3) 0.8578(4) 0.0251(16) Uani 1 1 d .
H33 H 0.0371 0.3686 0.8697 0.030 Uiso 1 1 calc R
C34 C 0.1413(5) 0.4452(2) 0.9076(2) 0.0244(15) Uani 1 1 d .
H34 H 0.1096 0.4386 0.9547 0.029 Uiso 1 1 calc R
N41 N 1.2402(5) 0.8237(2) 1.0906(2) 0.138(6) Uiso 0.80 1 d PR
C42 C 1.2103(5) 0.7687(2) 1.0764(2) 0.126(7) Uiso 0.80 1 d PR
H42A H 1.2115 0.7456 1.1210 0.151 Uiso 0.80 1 calc PR
H42B H 1.2916 0.7527 1.0465 0.151 Uiso 0.80 1 calc PR
H42C H 1.1048 0.7653 1.0508 0.151 Uiso 0.80 1 calc PR
C43 C 1.2330(5) 0.8512(2) 1.0157(2) 0.53(4) Uiso 0.80 1 d PR
H43A H 1.2544 0.8945 1.0194 0.642 Uiso 0.80 1 calc PR
H43B H 1.1265 0.8447 0.9920 0.642 Uiso 0.80 1 calc PR
H43C H 1.3133 0.8321 0.9877 0.642 Uiso 0.80 1 calc PR
C41 C 1.2334(5) 0.8504(2) 1.1519(2) 0.191(11) Uiso 0.80 1 d PR
H41 H 1.2235 0.8258 1.1927 0.229 Uiso 0.80 1 calc PR
O41 O 1.2393(5) 0.9117(2) 1.1624(2) 0.166(6) Uiso 0.80 1 d PR
C51 C 0.2619(5) 0.4430(2) 1.4149(2) 0.100 Uiso 0.50 1 d PR
C52 C 0.1324(5) 0.4801(2) 1.4024(2) 0.100 Uiso 0.50 1 d PR
H52 H 0.0386 0.4718 1.4262 0.120 Uiso 0.50 1 calc PR
C53 C 0.1320(5) 0.5258(2) 1.3597(2) 0.074(6) Uiso 0.50 1 d PR
H53 H 0.0382 0.5470 1.3433 0.089 Uiso 0.50 1 calc PR
C54 C 0.2691(5) 0.5390(2) 1.3424(2) 0.062(5) Uiso 0.50 1 d PR
H54 H 0.2967 0.5800 1.3505 0.075 Uiso 0.50 1 calc PR
C55 C 0.3744(5) 0.5095(2) 1.3172(2) 0.073(6) Uiso 0.50 1 d PR
H55 H 0.4361 0.5181 1.2778 0.088 Uiso 0.50 1 calc PR
C56 C 0.3795(5) 0.4467(2) 1.3744(2) 0.100 Uiso 0.50 1 d PR
H56 H 0.4627 0.4176 1.3754 0.120 Uiso 0.50 1 calc PR
N51 N 0.2602(5) 0.4099(2) 1.4709(2) 0.112 Uiso 0.50 1 d PR
O51 O 0.3486(5) 0.3574(2) 0.4691(2) 0.138 Uiso 0.50 1 d PR
O52 O 0.1155(5) 0.3908(2) 0.4833(2) 0.146 Uiso 0.50 1 d PR
O61 O 0.3766(5) 0.3566(2) 0.3996(2) 0.120(6) Uiso 0.50 1 d PR
O62 O -0.0249(5) 0.4520(2) 0.6111(2) 0.090(8) Uiso 0.30 1 d PR
O63 O -0.3305(5) 0.4055(2) 0.6031(2) 0.081(11) Uiso 0.20 1 d PR

loop_
_atom_site_aniso_label
_atom_site_aniso_U_11
_atom_site_aniso_U_22
_atom_site_aniso_U_33
_atom_site_aniso_U_23
_atom_site_aniso_U_13
_atom_site_aniso_U_12
Cd1 0.0241(3) 0.0116(3) 0.0176(2) -0.00027(17) -0.00214(17) 0.0007(2)
O1 0.023(3) 0.021(2) 0.023(2) 0.0014(18) 0.003(2) 0.0004(19)
O2 0.035(3) 0.022(3) 0.028(2) 0.008(2) 0.003(2) 0.011(2)
O3 0.043(4) 0.082(5) 0.082(5) -0.060(4) 0.030(4) -0.026(3)
O4 0.059(5) 0.083(5) 0.099(5) -0.067(4) 0.051(4) -0.050(4)
N1 0.025(4) 0.014(3) 0.023(3) -0.005(2) -0.001(2) -0.001(2)
N2 0.034(4) 0.039(4) 0.041(4) -0.026(3) 0.014(3) -0.015(3)
C1 0.029(5) 0.014(3) 0.020(3) -0.001(3) -0.003(3) -0.005(3)
C2 0.023(5) 0.023(4) 0.021(3) 0.005(3) 0.002(3) 0.000(3)
C3 0.031(5) 0.047(5) 0.042(4) 0.021(4) 0.006(4) 0.013(4)
C4 0.035(6) 0.057(6) 0.055(5) 0.035(4) 0.018(4) 0.018(4)
C5 0.035(6) 0.036(5) 0.042(4) 0.020(4) 0.006(4) 0.011(4)
C6 0.030(5) 0.030(4) 0.029(4) 0.011(3) 0.006(3) 0.007(3)
C7 0.029(5) 0.026(4) 0.026(3) 0.006(3) 0.000(3) 0.000(3)
C8 0.041(6) 0.037(5) 0.050(5) -0.029(4) 0.016(4) -0.013(4)
C9 0.035(6) 0.047(5) 0.046(5) -0.027(4) 0.011(4) -0.015(4)
C10 0.040(5) 0.024(4) 0.022(3) -0.006(3) 0.003(3) -0.004(3)
C11 0.030(5) 0.032(4) 0.032(4) -0.008(3) 0.005(3) -0.007(3)
C12 0.029(5) 0.024(4) 0.035(4) -0.018(3) 0.007(3) -0.004(3)
C13 0.046(6) 0.037(5) 0.027(4) -0.011(3) 0.012(3) -0.011(4)
C14 0.032(5) 0.028(4) 0.028(4) -0.007(3) 0.004(3) -0.009(3)
O21 0.027(3) 0.022(3) 0.028(2) 0.0052(19) 0.007(2) 0.009(2)
O22 0.032(3) 0.022(3) 0.029(2) 0.011(2) 0.007(2) 0.009(2)
O23 0.043(4) 0.063(4) 0.061(4) -0.046(3) 0.024(3) -0.024(3)
O24 0.037(4) 0.048(3) 0.047(3) -0.029(3) 0.016(3) -0.024(3)
N21 0.030(4) 0.029(3) 0.038(3) -0.022(3) 0.006(3) -0.015(3)
N22 0.024(4) 0.017(3) 0.024(3) -0.006(2) -0.003(2) 0.002(2)
C21 0.032(5) 0.017(4) 0.028(3) 0.004(3) -0.006(3) -0.001(3)
C22 0.034(5) 0.023(4) 0.029(4) 0.012(3) 0.008(3) 0.009(3)
C23 0.038(5) 0.029(4) 0.031(4) 0.016(3) 0.010(3) 0.009(3)
C24 0.025(5) 0.039(5) 0.039(4) -0.018(3) 0.010(3) -0.013(3)
C25 0.033(5) 0.032(4) 0.036(4) -0.014(3) 0.010(3) -0.010(3)
C26 0.036(6) 0.036(5) 0.037(4) -0.019(3) 0.007(4) -0.012(4)
C27 0.042(6) 0.030(4) 0.044(4) 0.021(4) 0.017(4) 0.016(4)
C28 0.042(6) 0.034(5) 0.034(4) -0.016(3) 0.005(4) -0.011(4)
C29 0.036(6) 0.039(5) 0.041(4) -0.023(4) 0.011(4) -0.013(4)
C30 0.021(5) 0.028(4) 0.030(4) -0.002(3) -0.002(3) -0.002(3)
C31 0.035(5) 0.033(4) 0.024(3) -0.006(3) 0.009(3) -0.009(3)
C32 0.019(5) 0.030(4) 0.035(4) -0.011(3) 0.005(3) -0.003(3)
C33 0.020(5) 0.018(4) 0.038(4) -0.005(3) 0.003(3) -0.006(3)
C34 0.023(5) 0.021(4) 0.029(3) -0.002(3) -0.001(3) 0.004(3)

loop_
_atom_type_symbol
_atom_type_description
_atom_type_scat_dispersion_real
_atom_type_scat_dispersion_imag
_atom_type_scat_source
C C 0.0181 0.0091 'International Tables Vol C Tables 4.2.6.8 and 6.1.1.4'
H H 0.0000 0.0000 'International Tables Vol C Tables 4.2.6.8 and 6.1.1.4'
N N 0.0311 0.0180 'International Tables Vol C Tables 4.2.6.8 and 6.1.1.4'
O O 0.0492 0.0322 'International Tables Vol C Tables 4.2.6.8 and 6.1.1.4'
Cd Cd 0.1185 4.6533 'International Tables Vol C Tables 4.2.6.8 and 6.1.1.4'

loop_
_geom_angle_atom_site_label_1
_geom_angle_atom_site_label_2
_geom_angle_atom_site_label_3
_geom_angle
_geom_angle_site_symmetry_1
_geom_angle_site_symmetry_3
N22 Cd1 O2 97.24(18) . .
N22 Cd1 N1 167.9(2) . .
O2 Cd1 N1 92.43(17) . .
N22 Cd1 O1 85.10(18) . 3_667
O2 Cd1 O1 126.66(16) . 3_667
N1 Cd1 O1 83.29(18) . 3_667
N22 Cd1 O21 89.28(17) . .
O2 Cd1 O21 142.23(16) . .
N1 Cd1 O21 87.49(17) . .
O1 Cd1 O21 90.87(15) 3_667 .
N22 Cd1 O22 98.34(18) . .
O2 Cd1 O22 86.98(15) . .
N1 Cd1 O22 89.39(18) . .
O1 Cd1 O22 145.70(15) 3_667 .
O21 Cd1 O22 55.26(15) . .
N22 Cd1 C21 94.31(19) . .
O2 Cd1 C21 114.62(19) . .
N1 Cd1 C21 88.21(19) . .
O1 Cd1 C21 118.33(19) 3_667 .
O21 Cd1 C21 27.61(17) . .
O22 Cd1 C21 27.64(18) . .
C1 O1 Cd1 169.3(4) . 3_667
C1 O2 Cd1 100.9(4) . .
C10 N1 C14 117.2(6) . .
C10 N1 Cd1 122.3(4) . .
C14 N1 Cd1 119.7(5) . .
C9 N2 C12 126.0(6) . .
C9 N2 C8 110.2(6) . .
C12 N2 C8 123.5(6) . .
O2 C1 O1 123.5(6) . .
O2 C1 C2 118.1(6) . .
O1 C1 C2 118.3(6) . .
C3 C2 C7 121.4(6) . .
C3 C2 C1 118.9(6) . .
C7 C2 C1 119.8(6) . .
C2 C3 C4 120.5(7) . .
C2 C3 H3 119.7 . .
C4 C3 H3 119.7 . .
C5 C4 C3 117.7(7) . .
C5 C4 H4 121.2 . .
C3 C4 H4 121.2 . .
C4 C5 C6 121.5(7) . .
C4 C5 C9 130.4(7) . 2_647
C6 C5 C9 108.1(6) . 2_647
C5 C6 C7 122.2(7) . .
C5 C6 C8 109.2(6) . 2_647
C7 C6 C8 128.6(7) . 2_647
C6 C7 C2 116.7(7) . .
C6 C7 H7 121.7 . .
C2 C7 H7 121.7 . .
O4 C8 N2 124.9(7) . .
O4 C8 C6 128.7(7) . 2_657
N2 C8 C6 106.4(7) . 2_657
O3 C9 N2 123.9(7) . .
O3 C9 C5 129.9(8) . 2_657
N2 C9 C5 106.2(6) . 2_657
N1 C10 C11 124.8(6) . .
N1 C10 H10 117.6 . .
C11 C10 H10 117.6 . .
C10 C11 C12 116.6(7) . .
C10 C11 H11 121.7 . .
C12 C11 H11 121.7 . .
C13 C12 C11 119.4(6) . .
C13 C12 N2 120.4(6) . .
C11 C12 N2 120.2(6) . .
C14 C13 C12 118.1(6) . .
C14 C13 H13 120.9 . .
C12 C13 H13 120.9 . .
N1 C14 C13 123.8(7) . .
N1 C14 H14 118.1 . .
C13 C14 H14 118.1 . .
C21 O21 Cd1 91.0(4) . .
C21 O22 Cd1 90.6(4) . .
C32 N21 C29 124.1(6) . .
C32 N21 C28 124.7(6) . .
C29 N21 C28 111.1(5) . .
C34 N22 C30 115.6(5) . .
C34 N22 Cd1 123.2(4) . .
C30 N22 Cd1 121.0(4) . .
O21 C21 O22 123.2(6) . .
O21 C21 C22 119.3(6) . .
O22 C21 C22 117.5(6) . .
O21 C21 Cd1 61.4(3) . .
O22 C21 Cd1 61.7(3) . .
C22 C21 Cd1 179.2(5) . .
C23 C22 C27 120.7(6) . .
C23 C22 C21 119.5(6) . .
C27 C22 C21 119.8(6) . .
C22 C23 C24 121.8(6) . 2_556
C22 C23 H23 119.1 . .
C24 C23 H23 119.1 2_556 .
C25 C24 C23 116.2(7) . 2_546
C25 C24 H24 121.9 . .
C23 C24 H24 121.9 2_546 .
C26 C25 C24 121.4(7) . .
C26 C25 C28 109.9(6) . .
C24 C25 C28 128.7(7) . .
C27 C26 C25 122.6(7) 2_546 .
C27 C26 C29 129.8(7) 2_546 .
C25 C26 C29 107.7(6) . .
C26 C27 C22 117.4(7) 2_556 .
C26 C27 H27 121.3 2_556 .
C22 C27 H27 121.3 . .
O24 C28 N21 125.2(6) . .
O24 C28 C25 129.3(7) . .
N21 C28 C25 105.4(6) . .
O23 C29 N21 125.2(6) . .
O23 C29 C26 128.8(7) . .
N21 C29 C26 105.9(6) . .
N22 C30 C31 123.5(6) . .
N22 C30 H30 118.2 . .
C31 C30 H30 118.2 . .
C30 C31 C32 118.2(6) . .
C30 C31 H31 120.9 . .
C32 C31 H31 120.9 . .
C33 C32 C31 118.8(6) . .
C33 C32 N21 120.5(6) . .
C31 C32 N21 120.7(6) . .
C34 C33 C32 117.4(6) . .
C34 C33 H33 121.3 . .
C32 C33 H33 121.3 . .
N22 C34 C33 126.3(5) . .
N22 C34 H34 116.8 . .
C33 C34 H34 116.8 . .
C42 N41 C41 127.2 . .
C42 N41 C43 101.4 . .
C41 N41 C43 128.8 . .
N41 C42 H42A 109.5 . .
N41 C42 H42B 109.5 . .
H42A C42 H42B 109.5 . .
N41 C42 H42C 109.5 . .
H42A C42 H42C 109.5 . .
H42B C42 H42C 109.5 . .
N41 C43 H43A 109.5 . .
N41 C43 H43B 109.5 . .
H43A C43 H43B 109.5 . .
N41 C43 H43C 109.5 . .
H43A C43 H43C 109.5 . .
H43B C43 H43C 109.5 . .
N41 C41 O41 125.2 . .
N41 C41 H41 117.4 . .
O41 C41 H41 117.4 . .
N51 C51 C56 124.8 . .
N51 C51 C52 115.5 . .
C56 C51 C52 119.4 . .
C53 C52 C51 123.1 . .
C51 C52 O62 158.2(3) . 3_567
C53 C52 H52 118.4 . .
C51 C52 H52 118.4 . .
O62 C52 H52 78.5 3_567 .
C54 C53 C52 112.4 . .
C54 C53 H53 123.8 . .
C52 C53 H53 123.8 . .
C55 C54 C53 132.6 . .
C55 C54 O63 115.8(3) . 3_567
C53 C54 O63 105.4(3) . 3_567
C55 C54 H54 113.7 . .
C53 C54 H54 113.7 . .
C54 C55 C56 100.3 . .
C54 C55 H55 129.9 . .
C56 C55 H55 129.9 . .
C51 C56 C55 115.0 . .
C51 C56 H56 122.5 . .
C55 C56 H56 122.5 . .
C51 N51 O52 113.0 . 1_556
C51 N51 O51 115.3 . 1_556
O52 N51 O51 103.5 1_556 1_556
O61 O51 N51 99.5 . 1_554
C53 O62 C52 47.0(3) 3_567 3_567

loop_
_geom_bond_atom_site_label_1
_geom_bond_atom_site_label_2
_geom_bond_distance
_geom_bond_site_symmetry_2
Cd1 N22 2.274(5) .
Cd1 O2 2.290(4) .
Cd1 N1 2.304(5) .
Cd1 O1 2.370(5) 3_667
Cd1 O21 2.390(4) .
Cd1 O22 2.396(4) .
Cd1 C21 2.721(7) .
O1 C1 1.258(8) .
O1 Cd1 2.370(5) 3_667
O2 C1 1.245(8) .
O3 C9 1.206(9) .
O4 C8 1.204(9) .
N1 C10 1.318(8) .
N1 C14 1.322(8) .
N2 C9 1.416(10) .
N2 C12 1.418(8) .
N2 C8 1.418(9) .
C1 C2 1.510(9) .
C2 C3 1.384(10) .
C2 C7 1.390(10) .
C3 C4 1.406(10) .
C3 H3 0.9500 .
C4 C5 1.360(10) .
C4 H4 0.9500 .
C5 C6 1.375(10) .
C5 C9 1.495(10) 2_647
C6 C7 1.381(9) .
C6 C8 1.475(10) 2_647
C7 H7 0.9500 .
C8 C6 1.475(10) 2_657
C9 C5 1.495(10) 2_657
C10 C11 1.384(9) .
C10 H10 0.9500 .
C11 C12 1.392(9) .
C11 H11 0.9500 .
C12 C13 1.384(10) .
C13 C14 1.375(10) .
C13 H13 0.9500 .
C14 H14 0.9500 .
O21 C21 1.261(8) .
O22 C21 1.262(8) .
O23 C29 1.199(9) .
O24 C28 1.211(9) .
N21 C32 1.411(8) .
N21 C29 1.415(9) .
N21 C28 1.418(9) .
N22 C34 1.326(7) .
N22 C30 1.346(8) .
C21 C22 1.508(9) .
C22 C23 1.378(10) .
C22 C27 1.405(9) .
C23 C24 1.407(10) 2_556
C23 H23 0.9500 .
C24 C25 1.393(9) .
C24 C23 1.407(10) 2_546
C24 H24 0.9500 .
C25 C26 1.379(10) .
C25 C28 1.477(10) .
C26 C27 1.359(10) 2_546
C26 C29 1.498(9) .
C27 C26 1.359(10) 2_556
C27 H27 0.9500 .
C30 C31 1.381(9) .
C30 H30 0.9500 .
C31 C32 1.394(10) .
C31 H31 0.9500 .
C32 C33 1.387(9) .
C33 C34 1.356(8) .
C33 H33 0.9500 .
C34 H34 0.9500 .
N41 C42 1.2728 .
N41 C41 1.2983 .
N41 C43 1.5292 .
C42 H42A 0.9800 .
C42 H42B 0.9800 .
C42 H42C 0.9800 .
C43 H43A 0.9800 .
C43 H43B 0.9800 .
C43 H43C 0.9800 .
C41 O41 1.3775 .
C41 H41 0.9500 .
C51 N51 1.2828 .
C51 C56 1.2894 .
C51 C52 1.3715 .
C52 C53 1.2947 .
C52 O62 1.769(9) 3_567
C52 H52 0.9500 .
C53 C54 1.2521 .
C53 H53 0.9500 .
C54 C55 1.2216 .
C54 O63 1.661(9) 3_567
C54 H54 0.9500 .
C55 H55 0.9500 .
C56 H56 0.9500 .
N51 O52 1.3225 1_556
N51 O51 1.3849 1_556
O51 O61 1.3405 .
O51 N51 1.3849 1_554
O52 N51 1.3225 1_554
O62 C53 1.192(9) 3_567
O62 C52 1.769(9) 3_567
O63 C54 1.661(9) 3_567

loop_
_geom_torsion_atom_site_label_1
_geom_torsion_atom_site_label_2
_geom_torsion_atom_site_label_3
_geom_torsion_atom_site_label_4
_geom_torsion
_geom_torsion_site_symmetry_1
_geom_torsion_site_symmetry_4
N22 Cd1 O2 C1 81.1(4) . .
N1 Cd1 O2 C1 -91.6(4) . .
O1 Cd1 O2 C1 -8.2(5) 3_667 .
O21 Cd1 O2 C1 179.4(4) . .
O22 Cd1 O2 C1 179.1(4) . .
C21 Cd1 O2 C1 179.3(4) . .
N22 Cd1 N1 C10 32.4(12) . .
O2 Cd1 N1 C10 175.6(5) . .
O1 Cd1 N1 C10 49.0(5) 3_667 .
O21 Cd1 N1 C10 -42.2(5) . .
O22 Cd1 N1 C10 -97.5(5) . .
C21 Cd1 N1 C10 -69.8(5) . .
N22 Cd1 N1 C14 -158.1(8) . .
O2 Cd1 N1 C14 -14.9(5) . .
O1 Cd1 N1 C14 -141.6(5) 3_667 .
O21 Cd1 N1 C14 127.3(5) . .
O22 Cd1 N1 C14 72.0(5) . .
C21 Cd1 N1 C14 99.6(5) . .
Cd1 O2 C1 O1 0.2(7) . .
Cd1 O2 C1 C2 -178.1(5) . .
Cd1 O1 C1 O2 143.0(19) 3_667 .
Cd1 O1 C1 C2 -39(3) 3_667 .
O2 C1 C2 C3 4.7(10) . .
O1 C1 C2 C3 -173.7(7) . .
O2 C1 C2 C7 -175.3(6) . .
O1 C1 C2 C7 6.4(10) . .
C7 C2 C3 C4 -1.6(12) . .
C1 C2 C3 C4 178.5(7) . .
C2 C3 C4 C5 2.0(14) . .
C3 C4 C5 C6 -0.5(14) . .
C3 C4 C5 C9 -179.8(9) . 2_647
C4 C5 C6 C7 -1.5(13) . .
C9 C5 C6 C7 177.9(7) 2_647 .
C4 C5 C6 C8 179.8(8) . 2_647
C9 C5 C6 C8 -0.8(10) 2_647 2_647
C5 C6 C7 C2 1.9(11) . .
C8 C6 C7 C2 -179.6(8) 2_647 .
C3 C2 C7 C6 -0.4(11) . .
C1 C2 C7 C6 179.6(6) . .
C9 N2 C8 O4 178.2(9) . .
C12 N2 C8 O4 4.0(15) . .
C9 N2 C8 C6 0.4(10) . 2_657
C12 N2 C8 C6 -173.9(7) . 2_657
C12 N2 C9 O3 -8.5(15) . .
C8 N2 C9 O3 177.4(9) . .
C12 N2 C9 C5 173.2(7) . 2_657
C8 N2 C9 C5 -0.8(10) . 2_657
C14 N1 C10 C11 -0.7(11) . .
Cd1 N1 C10 C11 169.0(6) . .
N1 C10 C11 C12 1.0(12) . .
C10 C11 C12 C13 0.1(11) . .
C10 C11 C12 N2 -177.4(7) . .
C9 N2 C12 C13 150.5(8) . .
C8 N2 C12 C13 -36.2(12) . .
C9 N2 C12 C11 -32.0(12) . .
C8 N2 C12 C11 141.3(8) . .
C11 C12 C13 C14 -1.3(12) . .
N2 C12 C13 C14 176.2(7) . .
C10 N1 C14 C13 -0.7(11) . .
Cd1 N1 C14 C13 -170.7(6) . .
C12 C13 C14 N1 1.7(12) . .
N22 Cd1 O21 C21 100.7(4) . .
O2 Cd1 O21 C21 -0.2(5) . .
N1 Cd1 O21 C21 -90.9(4) . .
O1 Cd1 O21 C21 -174.2(4) 3_667 .
O22 Cd1 O21 C21 0.1(4) . .
N22 Cd1 O22 C21 -83.3(4) . .
O2 Cd1 O22 C21 179.8(4) . .
N1 Cd1 O22 C21 87.3(4) . .
O1 Cd1 O22 C21 10.2(5) 3_667 .
O21 Cd1 O22 C21 -0.1(4) . .
O2 Cd1 N22 C34 -2.5(5) . .
N1 Cd1 N22 C34 140.4(8) . .
O1 Cd1 N22 C34 123.9(5) 3_667 .
O21 Cd1 N22 C34 -145.1(5) . .
O22 Cd1 N22 C34 -90.4(5) . .
C21 Cd1 N22 C34 -118.0(5) . .
O2 Cd1 N22 C30 -178.1(5) . .
N1 Cd1 N22 C30 -35.2(12) . .
O1 Cd1 N22 C30 -51.7(5) 3_667 .
O21 Cd1 N22 C30 39.3(5) . .
O22 Cd1 N22 C30 94.0(5) . .
C21 Cd1 N22 C30 66.4(5) . .
Cd1 O21 C21 O22 -0.1(7) . .
Cd1 O21 C21 C22 179.8(6) . .
Cd1 O22 C21 O21 0.1(7) . .
Cd1 O22 C21 C22 -179.8(6) . .
C24 C25 C26 C27 0.3(13) . 2_546
C28 C25 C26 C27 -178.7(8) . 2_546
C24 C25 C26 C29 180.0(8) . .
C28 C25 C26 C29 0.9(10) . .
C23 C22 C27 C26 -1.9(12) . 2_556
C21 C22 C27 C26 176.9(7) . 2_556
C32 N21 C28 O24 -5.3(13) . .
C29 N21 C28 O24 177.7(8) . .
C32 N21 C28 C25 174.7(7) . .
C29 N21 C28 C25 -2.3(9) . .
C26 C25 C28 O24 -179.2(9) . .
C24 C25 C28 O24 1.8(15) . .
C26 C25 C28 N21 0.7(9) . .
C24 C25 C28 N21 -178.2(8) . .
C32 N21 C29 O23 8.6(14) . .
C28 N21 C29 O23 -174.4(9) . .
C32 N21 C29 C26 -174.2(7) . .
C28 N21 C29 C26 2.8(9) . .
C27 C26 C29 O23 -5.6(17) 2_546 .
C25 C26 C29 O23 174.8(10) . .
C27 C26 C29 N21 177.3(9) 2_546 .
C25 C26 C29 N21 -2.3(9) . .
C34 N22 C30 C31 -2.7(10) . .
Cd1 N22 C30 C31 173.2(6) . .
N22 C30 C31 C32 -0.1(11) . .
C30 C31 C32 C33 3.0(11) . .
C30 C31 C32 N21 -175.5(7) . .
C29 N21 C32 C33 36.3(11) . .
C28 N21 C32 C33 -140.3(8) . .
C29 N21 C32 C31 -145.2(8) . .
C28 N21 C32 C31 38.2(11) . .
C31 C32 C33 C34 -2.9(10) . .
N21 C32 C33 C34 175.6(6) . .
C30 N22 C34 C33 2.8(9) . .
Cd1 N22 C34 C33 -173.0(5) . .
C32 C33 C34 N22 0.0(10) . .
C42 N41 C41 O41 -168.0 . .
C43 N41 C41 O41 -9.3 . .
N51 C51 C52 C53 162.7 . .
C56 C51 C52 C53 -12.1 . .
N51 C51 C52 O62 120.9(8) . 3_567
C56 C51 C52 O62 -53.9(8) . 3_567
C51 C52 C53 C54 -12.8 . .
O62 C52 C53 C54 145.6(4) 3_567 .
C52 C53 C54 C55 52.7 . .
C52 C53 C54 O63 -97.4(3) . 3_567
C53 C54 C55 C56 -48.4 . .
O63 C54 C55 C56 99.4(3) 3_567 .
N51 C51 C56 C55 -163.0 . .
C52 C51 C56 C55 11.3 . .
C54 C55 C56 C51 11.9 . .
C56 C51 N51 O52 -149.5 . 1_556
C52 C51 N51 O52 36.0 . 1_556
C56 C51 N51 O51 -30.7 . 1_556
C52 C51 N51 O51 154.8 . 1_556
